data_1565286
loop_
_publ_author_name
'Ershova, Irina V.'
'Bogomyakov, Artem S.'
'Kubrin, Stanislav P.'
'Fukin, Georgy K.'
'Piskunov, Alexandr V.'

_publ_section_title
;
 Electron-donating substituent influence on the spin-crossover phenomenon
 in iron(III) bis-o-iminobenzosemiquinonates
;
_journal_name_full 'Inorganica Chimica Acta'
_journal_page_first 119402
_journal_paper_doi 10.1016/j.ica.2019.119402
_journal_volume 503
_journal_year 2020
_chemical_formula_sum 'C44 H58 Cl Fe N2 O2'
_chemical_formula_weight 738.22
_space_group_crystal_system triclinic
_space_group_IT_number 2
_space_group_name_Hall '-P 1'
_space_group_name_H-M_alt 'P -1'
_atom_sites_solution_hydrogens geom
_atom_sites_solution_primary dual
_atom_sites_solution_secondary difmap
_audit_creation_method SHELXL-2014/7
_cell_angle_alpha 73.056(2)
_cell_angle_beta 71.766(2)
_cell_angle_gamma 88.589(2)
_cell_formula_units_Z 2
_cell_length_a 12.3453(4)
_cell_length_b 13.3179(5)
_cell_length_c 13.9366(5)
_cell_measurement_reflns_used 9964
_cell_measurement_temperature 100(2)
_cell_measurement_theta_max 30.41
_cell_measurement_theta_min 2.28
_cell_volume 2076.24(13)
_computing_cell_refinement SAINT
_computing_data_collection APEX3
_computing_data_reduction SAINT
_computing_molecular_graphics SHELXTL
_computing_publication_material SHELXTL
_computing_structure_refinement 'SHELXL-2014/7 (Sheldrick, 2014)'
_computing_structure_solution SHELXT-2014/4
_diffrn_ambient_temperature 100(2)
_diffrn_measured_fraction_theta_full 0.989
_diffrn_measured_fraction_theta_max 0.989
_diffrn_measurement_device_type 'Bruker D8 Quest (CMOS)'
_diffrn_measurement_method '\w scans'
_diffrn_radiation_type MoK\a
_diffrn_radiation_wavelength 0.71073
_diffrn_reflns_av_R_equivalents 0.0491
_diffrn_reflns_av_unetI/netI 0.0717
_diffrn_reflns_Laue_measured_fraction_full 0.989
_diffrn_reflns_Laue_measured_fraction_max 0.989
_diffrn_reflns_limit_h_max 15
_diffrn_reflns_limit_h_min -15
_diffrn_reflns_limit_k_max 16
_diffrn_reflns_limit_k_min -16
_diffrn_reflns_limit_l_max 17
_diffrn_reflns_limit_l_min -17
_diffrn_reflns_number 17143
_diffrn_reflns_point_group_measured_fraction_full 0.989
_diffrn_reflns_point_group_measured_fraction_max 0.989
_diffrn_reflns_theta_full 25.242
_diffrn_reflns_theta_max 26.000
_diffrn_reflns_theta_min 2.279
_diffrn_source 'microfocus tube'
_exptl_absorpt_coefficient_mu 0.464
_exptl_absorpt_correction_T_max 0.9582
_exptl_absorpt_correction_T_min 0.7314
_exptl_absorpt_correction_type multi-scan
_exptl_absorpt_process_details SADABS-2016/2
_exptl_crystal_colour black
_exptl_crystal_density_diffrn 1.181
_exptl_crystal_description plate
_exptl_crystal_F_000 790
_exptl_crystal_size_max 0.310
_exptl_crystal_size_mid 0.040
_exptl_crystal_size_min 0.030
_refine_diff_density_max 0.595
_refine_diff_density_min -0.616
_refine_diff_density_rms 0.066
_refine_ls_extinction_coef .
_refine_ls_extinction_method none
_refine_ls_goodness_of_fit_ref 1.015
_refine_ls_hydrogen_treatment constr
_refine_ls_matrix_type full
_refine_ls_number_parameters 480
_refine_ls_number_reflns 8057
_refine_ls_number_restraints 42
_refine_ls_restrained_S_all 1.015
_refine_ls_R_factor_all 0.0761
_refine_ls_R_factor_gt 0.0515
_refine_ls_shift/su_max 0.001
_refine_ls_shift/su_mean 0.000
_refine_ls_structure_factor_coef Fsqd
_refine_ls_weighting_details 'w=1/[\s^2^(Fo^2^)+(0.0439P)^2^+1.6522P] where P=(Fo^2^+2Fc^2^)/3'
_refine_ls_weighting_scheme calc
_refine_ls_wR_factor_gt 0.1092
_refine_ls_wR_factor_ref 0.1154
_reflns_Friedel_coverage 0.000
_reflns_Friedel_fraction_full .
_reflns_Friedel_fraction_max .
_reflns_number_gt 6214
_reflns_number_total 8057
_reflns_threshold_expression 'I > 2\s(I)'
_cod_data_source_file ICA-2020-503-119402.cif
_cod_data_source_block feisqclm
_cod_database_code 1565286
_shelx_shelxl_version_number 2014/7
_shelx_space_group_comment
;
The symmetry employed for this shelxl refinement is uniquely defined
by the following loop, which should always be used as a source of
symmetry information in preference to the above space-group names.
They are only intended as comments.
;
_shelx_estimated_absorpt_t_min 0.870
_shelx_estimated_absorpt_t_max 0.986

loop_
_space_group_symop_operation_xyz
'x, y, z'
'-x, -y, -z'

loop_
_atom_site_label
_atom_site_type_symbol
_atom_site_fract_x
_atom_site_fract_y
_atom_site_fract_z
_atom_site_U_iso_or_equiv
_atom_site_adp_type
_atom_site_occupancy
_atom_site_site_symmetry_order
_atom_site_calc_flag
_atom_site_refinement_flags_posn
_atom_site_refinement_flags_adp
_atom_site_refinement_flags_occupancy
_atom_site_disorder_assembly
_atom_site_disorder_group
Fe1 Fe 0.33584(3) 0.74686(3) 0.30386(3) 0.01327(11) Uani 1 1 d . . . . .
Cl1 Cl 0.52588(6) 0.76498(6) 0.22814(5) 0.02539(17) Uani 1 1 d . . . . .
O1 O 0.31677(16) 0.59671(14) 0.38088(13) 0.0184(4) Uani 1 1 d . . . . .
O2 O 0.30129(15) 0.89255(14) 0.24693(13) 0.0170(4) Uani 1 1 d . . . . .
N1 N 0.27555(17) 0.75250(17) 0.45497(16) 0.0131(4) Uani 1 1 d . . . . .
N2 N 0.26073(18) 0.72875(17) 0.20057(16) 0.0139(4) Uani 1 1 d . . . . .
C1 C 0.2909(2) 0.5720(2) 0.48270(19) 0.0139(5) Uani 1 1 d . . . . .
C2 C 0.2657(2) 0.6588(2) 0.52801(19) 0.0129(5) Uani 1 1 d . . . . .
C3 C 0.2371(2) 0.6393(2) 0.63917(19) 0.0153(5) Uani 1 1 d . . . . .
H3A H 0.2176 0.6953 0.6695 0.018 Uiso 1 1 calc R U . . .
C4 C 0.2377(2) 0.5394(2) 0.7020(2) 0.0172(6) Uani 1 1 d . . . . .
C5 C 0.2632(2) 0.4559(2) 0.6551(2) 0.0169(6) Uani 1 1 d . . . . .
H5A H 0.2628 0.3871 0.7007 0.020 Uiso 1 1 calc R U . . .
C6 C 0.2883(2) 0.4676(2) 0.5493(2) 0.0143(5) Uani 1 1 d . . . . .
C7 C 0.2182(3) 0.5129(2) 0.8215(2) 0.0224(6) Uani 1 1 d . . . . .
C8 C 0.3333(3) 0.4882(3) 0.8397(2) 0.0311(7) Uani 1 1 d . . . . .
H8A H 0.3637 0.4299 0.8121 0.047 Uiso 1 1 calc R U . . .
H8B H 0.3227 0.4682 0.9157 0.047 Uiso 1 1 calc R U . . .
H8C H 0.3872 0.5505 0.8029 0.047 Uiso 1 1 calc R U . . .
C9 C 0.1326(3) 0.4164(3) 0.8843(2) 0.0335(8) Uani 1 1 d . . . . .
H9A H 0.1626 0.3554 0.8614 0.050 Uiso 1 1 calc R U . . .
H9B H 0.0593 0.4309 0.8714 0.050 Uiso 1 1 calc R U . . .
H9C H 0.1213 0.4015 0.9600 0.050 Uiso 1 1 calc R U . . .
C10 C 0.1722(3) 0.6046(3) 0.8633(2) 0.0347(8) Uani 1 1 d . . . . .
H10A H 0.0990 0.6214 0.8509 0.052 Uiso 1 1 calc R U . . .
H10B H 0.2270 0.6663 0.8263 0.052 Uiso 1 1 calc R U . . .
H10C H 0.1610 0.5852 0.9394 0.052 Uiso 1 1 calc R U . . .
C11 C 0.3161(2) 0.3762(2) 0.5019(2) 0.0151(5) Uani 1 1 d . . . . .
C12 C 0.4428(2) 0.3914(2) 0.4332(2) 0.0257(7) Uani 1 1 d . . . . .
H12A H 0.4566 0.4587 0.3770 0.039 Uiso 1 1 calc R U . . .
H12B H 0.4614 0.3339 0.4014 0.039 Uiso 1 1 calc R U . . .
H12C H 0.4909 0.3913 0.4773 0.039 Uiso 1 1 calc R U . . .
C13 C 0.2410(2) 0.3718(2) 0.4333(2) 0.0214(6) Uani 1 1 d . . . . .
H13A H 0.2578 0.4358 0.3728 0.032 Uiso 1 1 calc R U . . .
H13B H 0.1602 0.3666 0.4757 0.032 Uiso 1 1 calc R U . . .
H13C H 0.2572 0.3101 0.4076 0.032 Uiso 1 1 calc R U . . .
C14 C 0.2963(2) 0.2705(2) 0.5881(2) 0.0217(6) Uani 1 1 d . . . . .
H14A H 0.3126 0.2136 0.5553 0.033 Uiso 1 1 calc R U . . .
H14B H 0.2165 0.2608 0.6341 0.033 Uiso 1 1 calc R U . . .
H14C H 0.3470 0.2691 0.6302 0.033 Uiso 1 1 calc R U . . .
C15 C 0.2426(2) 0.8446(2) 0.48828(19) 0.0135(5) Uani 1 1 d . . . . .
C16 C 0.1264(2) 0.8578(2) 0.5326(2) 0.0171(6) Uani 1 1 d . . . . .
C17 C 0.0977(2) 0.9496(2) 0.5605(2) 0.0192(6) Uani 1 1 d . . . . .
H17A H 0.0196 0.9595 0.5921 0.023 Uiso 1 1 calc R U . . .
C18 C 0.1808(2) 1.0264(2) 0.5432(2) 0.0208(6) Uani 1 1 d . . . . .
H18A H 0.1598 1.0887 0.5625 0.025 Uiso 1 1 calc R U . . .
C19 C 0.2937(2) 1.0123(2) 0.4981(2) 0.0204(6) Uani 1 1 d . . . . .
H19A H 0.3503 1.0659 0.4853 0.025 Uiso 1 1 calc R U . . .
C20 C 0.3271(2) 0.9214(2) 0.4706(2) 0.0172(6) Uani 1 1 d . . . . .
C21 C 0.0342(2) 0.7792(2) 0.5452(3) 0.0290(7) Uani 1 1 d . . . . .
H21A H 0.0432 0.7109 0.5922 0.043 Uiso 1 1 calc R U . . .
H21B H 0.0400 0.7718 0.4758 0.043 Uiso 1 1 calc R U . . .
H21C H -0.0408 0.8033 0.5757 0.043 Uiso 1 1 calc R U . . .
C22 C 0.4519(2) 0.9071(2) 0.4226(2) 0.0263(7) Uani 1 1 d . . . . .
H22A H 0.4718 0.8407 0.4644 0.039 Uiso 1 1 calc R U . . .
H22B H 0.4985 0.9657 0.4225 0.039 Uiso 1 1 calc R U . . .
H22C H 0.4665 0.9056 0.3498 0.039 Uiso 1 1 calc R U . . .
C23 C 0.2717(2) 0.9107(2) 0.16268(19) 0.0149(5) Uani 1 1 d . . . . .
C24 C 0.2452(2) 0.8197(2) 0.13539(19) 0.0150(5) Uani 1 1 d . . . . .
C25 C 0.2078(2) 0.8322(2) 0.0464(2) 0.0181(6) Uani 1 1 d . . . . .
H25A H 0.1862 0.7722 0.0308 0.022 Uiso 1 1 calc R U . . .
C26 C 0.2030(2) 0.9314(2) -0.0169(2) 0.0197(6) Uani 1 1 d . . . . .
C27 C 0.2322(2) 1.0204(2) 0.0109(2) 0.0175(6) Uani 1 1 d . . . . .
H27A H 0.2293 1.0885 -0.0346 0.021 Uiso 1 1 calc R U . . .
C28 C 0.2639(2) 1.0141(2) 0.09830(19) 0.0152(5) Uani 1 1 d . . . . .
C29 C 0.1766(3) 0.9477(2) -0.1212(2) 0.0244(6) Uani 1 1 d D . . . .
C30 C 0.0716(6) 0.8686(7) -0.1007(6) 0.0250(10) Uani 0.553(10) 1 d D U P A 1
H30A H 0.0040 0.8836 -0.0485 0.037 Uiso 0.553(10) 1 calc R U P A 1
H30B H 0.0905 0.7961 -0.0737 0.037 Uiso 0.553(10) 1 calc R U P A 1
H30C H 0.0556 0.8775 -0.1671 0.037 Uiso 0.553(10) 1 calc R U P A 1
C31 C 0.2838(5) 0.9111(7) -0.1984(5) 0.0313(11) Uani 0.553(10) 1 d D U P A 1
H31A H 0.2972 0.8386 -0.1641 0.047 Uiso 0.553(10) 1 calc R U P A 1
H31B H 0.3516 0.9575 -0.2143 0.047 Uiso 0.553(10) 1 calc R U P A 1
H31C H 0.2688 0.9146 -0.2642 0.047 Uiso 0.553(10) 1 calc R U P A 1
C32 C 0.1549(7) 1.0569(5) -0.1711(5) 0.0255(10) Uani 0.553(10) 1 d D U P A 1
H32A H 0.0916 1.0798 -0.1211 0.038 Uiso 0.553(10) 1 calc R U P A 1
H32B H 0.1350 1.0603 -0.2347 0.038 Uiso 0.553(10) 1 calc R U P A 1
H32C H 0.2239 1.1032 -0.1907 0.038 Uiso 0.553(10) 1 calc R U P A 1
C30' C 0.0964(8) 0.8670(8) -0.1169(8) 0.0250(10) Uani 0.447(10) 1 d D U P A 2
H30D H 0.0214 0.8710 -0.0670 0.037 Uiso 0.447(10) 1 calc R U P A 2
H30E H 0.1242 0.7975 -0.0934 0.037 Uiso 0.447(10) 1 calc R U P A 2
H30F H 0.0897 0.8783 -0.1874 0.037 Uiso 0.447(10) 1 calc R U P A 2
C31' C 0.2874(6) 0.9573(9) -0.2065(6) 0.0313(11) Uani 0.447(10) 1 d D U P A 2
H31D H 0.3359 1.0160 -0.2095 0.047 Uiso 0.447(10) 1 calc R U P A 2
H31E H 0.2738 0.9703 -0.2745 0.047 Uiso 0.447(10) 1 calc R U P A 2
H31F H 0.3258 0.8919 -0.1917 0.047 Uiso 0.447(10) 1 calc R U P A 2
C32' C 0.1116(9) 1.0536(6) -0.1484(7) 0.0255(10) Uani 0.447(10) 1 d D U P A 2
H32D H 0.0416 1.0501 -0.0894 0.038 Uiso 0.447(10) 1 calc R U P A 2
H32E H 0.0919 1.0604 -0.2128 0.038 Uiso 0.447(10) 1 calc R U P A 2
H32F H 0.1617 1.1147 -0.1595 0.038 Uiso 0.447(10) 1 calc R U P A 2
C33 C 0.2941(2) 1.1103(2) 0.1262(2) 0.0178(6) Uani 1 1 d . . . . .
C34 C 0.2145(3) 1.1072(2) 0.2375(2) 0.0249(6) Uani 1 1 d . . . . .
H34A H 0.2212 1.0414 0.2891 0.037 Uiso 1 1 calc R U . . .
H34B H 0.1352 1.1114 0.2372 0.037 Uiso 1 1 calc R U . . .
H34C H 0.2364 1.1670 0.2568 0.037 Uiso 1 1 calc R U . . .
C35 C 0.4194(2) 1.1099(2) 0.1238(2) 0.0276(7) Uani 1 1 d . . . . .
H35A H 0.4292 1.0469 0.1772 0.041 Uiso 1 1 calc R U . . .
H35B H 0.4398 1.1729 0.1389 0.041 Uiso 1 1 calc R U . . .
H35C H 0.4690 1.1095 0.0535 0.041 Uiso 1 1 calc R U . . .
C36 C 0.2788(3) 1.2128(2) 0.0481(2) 0.0244(6) Uani 1 1 d . . . . .
H36A H 0.2984 1.2727 0.0685 0.037 Uiso 1 1 calc R U . . .
H36B H 0.1991 1.2143 0.0490 0.037 Uiso 1 1 calc R U . . .
H36C H 0.3291 1.2172 -0.0233 0.037 Uiso 1 1 calc R U . . .
C37 C 0.2261(2) 0.6305(2) 0.1922(2) 0.0150(5) Uani 1 1 d . . . . .
C38 C 0.1150(2) 0.5870(2) 0.2513(2) 0.0221(6) Uani 1 1 d . . . . .
C39 C 0.0838(2) 0.4885(2) 0.2483(2) 0.0246(6) Uani 1 1 d . . . . .
H39A H 0.0082 0.4580 0.2870 0.030 Uiso 1 1 calc R U . . .
C40 C 0.1606(2) 0.4345(2) 0.1901(2) 0.0223(6) Uani 1 1 d . . . . .
H40A H 0.1384 0.3670 0.1894 0.027 Uiso 1 1 calc R U . . .
C41 C 0.2696(2) 0.4792(2) 0.1330(2) 0.0215(6) Uani 1 1 d . . . . .
H41A H 0.3223 0.4416 0.0931 0.026 Uiso 1 1 calc R U . . .
C42 C 0.3047(2) 0.5781(2) 0.1321(2) 0.0181(6) Uani 1 1 d . . . . .
C43 C 0.0328(3) 0.6439(3) 0.3181(3) 0.0433(10) Uani 1 1 d . . . . .
H43A H 0.0220 0.7127 0.2732 0.065 Uiso 1 1 calc R U . . .
H43B H 0.0635 0.6538 0.3719 0.065 Uiso 1 1 calc R U . . .
H43C H -0.0409 0.6023 0.3529 0.065 Uiso 1 1 calc R U . . .
C44 C 0.4229(3) 0.6268(3) 0.0669(2) 0.0333(8) Uani 1 1 d . . . . .
H44A H 0.4653 0.5787 0.0297 0.050 Uiso 1 1 calc R U . . .
H44B H 0.4627 0.6403 0.1132 0.050 Uiso 1 1 calc R U . . .
H44C H 0.4181 0.6933 0.0151 0.050 Uiso 1 1 calc R U . . .

loop_
_atom_site_aniso_label
_atom_site_aniso_U_11
_atom_site_aniso_U_22
_atom_site_aniso_U_33
_atom_site_aniso_U_23
_atom_site_aniso_U_13
_atom_site_aniso_U_12
Fe1 0.0160(2) 0.0120(2) 0.01109(18) -0.00245(15) -0.00421(14) 0.00016(14)
Cl1 0.0165(3) 0.0374(4) 0.0242(4) -0.0160(3) -0.0028(3) 0.0009(3)
O1 0.0257(10) 0.0161(10) 0.0131(9) -0.0041(8) -0.0062(8) 0.0018(8)
O2 0.0219(10) 0.0151(10) 0.0157(9) -0.0044(8) -0.0083(7) -0.0001(8)
N1 0.0133(11) 0.0122(11) 0.0145(10) -0.0040(9) -0.0054(8) 0.0028(8)
N2 0.0154(11) 0.0112(11) 0.0146(10) -0.0037(9) -0.0040(8) -0.0023(9)
C1 0.0126(12) 0.0153(14) 0.0156(12) -0.0056(11) -0.0059(10) 0.0004(10)
C2 0.0104(12) 0.0138(14) 0.0148(12) -0.0039(11) -0.0048(10) 0.0007(10)
C3 0.0176(13) 0.0144(14) 0.0143(12) -0.0052(11) -0.0051(10) 0.0023(10)
C4 0.0163(13) 0.0205(15) 0.0137(13) -0.0060(11) -0.0024(10) 0.0016(11)
C5 0.0195(14) 0.0125(14) 0.0173(13) -0.0022(11) -0.0060(11) 0.0008(11)
C6 0.0109(12) 0.0120(13) 0.0201(13) -0.0039(11) -0.0061(10) 0.0000(10)
C7 0.0326(16) 0.0198(16) 0.0130(13) -0.0037(11) -0.0060(11) 0.0051(12)
C8 0.0401(18) 0.039(2) 0.0194(15) -0.0111(14) -0.0147(13) 0.0096(15)
C9 0.044(2) 0.0293(18) 0.0187(15) 0.0011(13) -0.0053(14) 0.0010(15)
C10 0.058(2) 0.0288(19) 0.0145(14) -0.0068(13) -0.0089(14) 0.0136(16)
C11 0.0143(13) 0.0137(14) 0.0169(13) -0.0050(11) -0.0042(10) 0.0018(10)
C12 0.0194(15) 0.0210(16) 0.0336(17) -0.0110(13) -0.0017(12) 0.0014(12)
C13 0.0256(15) 0.0173(15) 0.0259(15) -0.0105(12) -0.0106(12) 0.0003(12)
C14 0.0278(16) 0.0154(15) 0.0232(14) -0.0057(12) -0.0101(12) 0.0024(12)
C15 0.0184(13) 0.0123(13) 0.0095(11) -0.0016(10) -0.0056(10) 0.0039(10)
C16 0.0178(13) 0.0160(14) 0.0144(13) -0.0007(11) -0.0044(10) 0.0021(11)
C17 0.0203(14) 0.0201(15) 0.0176(13) -0.0076(12) -0.0053(11) 0.0085(11)
C18 0.0293(16) 0.0181(15) 0.0189(13) -0.0095(12) -0.0096(12) 0.0065(12)
C19 0.0235(14) 0.0202(15) 0.0236(14) -0.0104(12) -0.0122(12) 0.0007(12)
C20 0.0179(13) 0.0184(15) 0.0178(13) -0.0072(11) -0.0078(11) 0.0048(11)
C21 0.0172(15) 0.0209(17) 0.0420(18) -0.0074(14) -0.0018(13) -0.0010(12)
C22 0.0159(14) 0.0299(18) 0.0396(18) -0.0208(15) -0.0081(13) 0.0002(12)
C23 0.0109(12) 0.0172(14) 0.0145(12) -0.0030(11) -0.0027(10) -0.0008(10)
C24 0.0125(12) 0.0173(14) 0.0134(12) -0.0034(11) -0.0030(10) 0.0005(10)
C25 0.0213(14) 0.0188(15) 0.0178(13) -0.0074(11) -0.0093(11) 0.0016(11)
C26 0.0207(14) 0.0214(15) 0.0165(13) -0.0051(12) -0.0057(11) 0.0003(11)
C27 0.0199(14) 0.0138(14) 0.0157(13) -0.0011(11) -0.0048(11) 0.0012(11)
C28 0.0151(13) 0.0131(14) 0.0135(12) -0.0027(11) -0.0004(10) 0.0009(10)
C29 0.0328(17) 0.0247(17) 0.0181(14) -0.0050(12) -0.0129(12) 0.0022(13)
C30 0.0252(13) 0.0265(12) 0.0244(12) -0.0078(7) -0.0092(8) 0.0019(7)
C31 0.0322(12) 0.0321(14) 0.0299(12) -0.0096(8) -0.0103(7) 0.0021(7)
C32 0.0261(13) 0.0265(12) 0.0247(12) -0.0071(7) -0.0096(8) 0.0017(7)
C30' 0.0252(13) 0.0265(12) 0.0244(12) -0.0078(7) -0.0092(8) 0.0019(7)
C31' 0.0322(12) 0.0321(14) 0.0299(12) -0.0096(8) -0.0103(7) 0.0021(7)
C32' 0.0261(13) 0.0265(12) 0.0247(12) -0.0071(7) -0.0096(8) 0.0017(7)
C33 0.0237(14) 0.0129(14) 0.0152(13) -0.0031(11) -0.0051(11) 0.0001(11)
C34 0.0365(17) 0.0198(16) 0.0169(14) -0.0065(12) -0.0059(12) 0.0081(13)
C35 0.0254(16) 0.0220(17) 0.0361(17) -0.0077(14) -0.0109(13) -0.0062(13)
C36 0.0379(17) 0.0137(15) 0.0200(14) -0.0050(12) -0.0072(12) 0.0010(12)
C37 0.0201(14) 0.0109(13) 0.0146(12) -0.0018(10) -0.0078(10) -0.0005(10)
C38 0.0191(14) 0.0217(16) 0.0265(15) -0.0098(13) -0.0060(12) -0.0016(12)
C39 0.0189(14) 0.0236(17) 0.0290(16) -0.0055(13) -0.0061(12) -0.0069(12)
C40 0.0305(16) 0.0132(14) 0.0250(15) -0.0028(12) -0.0138(12) -0.0036(12)
C41 0.0282(15) 0.0210(16) 0.0197(14) -0.0116(12) -0.0086(12) 0.0014(12)
C42 0.0205(14) 0.0200(15) 0.0140(13) -0.0055(11) -0.0053(11) -0.0026(11)
C43 0.0178(16) 0.042(2) 0.065(2) -0.031(2) 0.0079(15) -0.0048(14)
C44 0.0254(16) 0.037(2) 0.0331(17) -0.0216(16) 0.0078(13) -0.0077(14)

loop_
_atom_type_symbol
_atom_type_description
_atom_type_scat_dispersion_real
_atom_type_scat_dispersion_imag
_atom_type_scat_source
C C 0.0033 0.0016 'International Tables Vol C Tables 4.2.6.8 and 6.1.1.4'
H H 0.0000 0.0000 'International Tables Vol C Tables 4.2.6.8 and 6.1.1.4'
N N 0.0061 0.0033 'International Tables Vol C Tables 4.2.6.8 and 6.1.1.4'
O O 0.0106 0.0060 'International Tables Vol C Tables 4.2.6.8 and 6.1.1.4'
Cl Cl 0.1484 0.1585 'International Tables Vol C Tables 4.2.6.8 and 6.1.1.4'
Fe Fe 0.3463 0.8444 'International Tables Vol C Tables 4.2.6.8 and 6.1.1.4'

loop_
_geom_angle_atom_site_label_1
_geom_angle_atom_site_label_2
_geom_angle_atom_site_label_3
_geom_angle
_geom_angle_site_symmetry_1
_geom_angle_site_symmetry_3
O1 Fe1 O2 161.51(8) . .
O1 Fe1 N2 93.49(8) . .
O2 Fe1 N2 79.89(8) . .
O1 Fe1 N1 79.63(8) . .
O2 Fe1 N1 92.41(8) . .
N2 Fe1 N1 133.69(8) . .
O1 Fe1 Cl1 99.58(6) . .
O2 Fe1 Cl1 98.91(6) . .
N2 Fe1 Cl1 109.64(6) . .
N1 Fe1 Cl1 116.66(6) . .
C1 O1 Fe1 116.61(16) . .
C23 O2 Fe1 114.79(16) . .
C2 N1 C15 119.5(2) . .
C2 N1 Fe1 113.97(16) . .
C15 N1 Fe1 126.52(16) . .
C24 N2 C37 120.4(2) . .
C24 N2 Fe1 113.53(16) . .
C37 N2 Fe1 126.03(17) . .
O1 C1 C6 123.8(2) . .
O1 C1 C2 116.0(2) . .
C6 C1 C2 120.2(2) . .
N1 C2 C3 126.9(2) . .
N1 C2 C1 113.1(2) . .
C3 C2 C1 120.0(2) . .
C4 C3 C2 119.4(2) . .
C4 C3 H3A 120.3 . .
C2 C3 H3A 120.3 . .
C3 C4 C5 119.3(2) . .
C3 C4 C7 122.7(2) . .
C5 C4 C7 117.9(2) . .
C6 C5 C4 124.9(2) . .
C6 C5 H5A 117.5 . .
C4 C5 H5A 117.5 . .
C5 C6 C1 116.2(2) . .
C5 C6 C11 123.4(2) . .
C1 C6 C11 120.4(2) . .
C10 C7 C8 109.2(2) . .
C10 C7 C9 108.1(2) . .
C8 C7 C9 109.0(3) . .
C10 C7 C4 111.7(2) . .
C8 C7 C4 107.8(2) . .
C9 C7 C4 111.1(2) . .
C7 C8 H8A 109.5 . .
C7 C8 H8B 109.5 . .
H8A C8 H8B 109.5 . .
C7 C8 H8C 109.5 . .
H8A C8 H8C 109.5 . .
H8B C8 H8C 109.5 . .
C7 C9 H9A 109.5 . .
C7 C9 H9B 109.5 . .
H9A C9 H9B 109.5 . .
C7 C9 H9C 109.5 . .
H9A C9 H9C 109.5 . .
H9B C9 H9C 109.5 . .
C7 C10 H10A 109.5 . .
C7 C10 H10B 109.5 . .
H10A C10 H10B 109.5 . .
C7 C10 H10C 109.5 . .
H10A C10 H10C 109.5 . .
H10B C10 H10C 109.5 . .
C14 C11 C6 111.5(2) . .
C14 C11 C13 107.6(2) . .
C6 C11 C13 111.2(2) . .
C14 C11 C12 108.5(2) . .
C6 C11 C12 108.6(2) . .
C13 C11 C12 109.3(2) . .
C11 C12 H12A 109.5 . .
C11 C12 H12B 109.5 . .
H12A C12 H12B 109.5 . .
C11 C12 H12C 109.5 . .
H12A C12 H12C 109.5 . .
H12B C12 H12C 109.5 . .
C11 C13 H13A 109.5 . .
C11 C13 H13B 109.5 . .
H13A C13 H13B 109.5 . .
C11 C13 H13C 109.5 . .
H13A C13 H13C 109.5 . .
H13B C13 H13C 109.5 . .
C11 C14 H14A 109.5 . .
C11 C14 H14B 109.5 . .
H14A C14 H14B 109.5 . .
C11 C14 H14C 109.5 . .
H14A C14 H14C 109.5 . .
H14B C14 H14C 109.5 . .
C20 C15 C16 121.3(2) . .
C20 C15 N1 119.0(2) . .
C16 C15 N1 119.6(2) . .
C17 C16 C15 118.0(2) . .
C17 C16 C21 120.1(2) . .
C15 C16 C21 121.8(2) . .
C18 C17 C16 121.2(3) . .
C18 C17 H17A 119.4 . .
C16 C17 H17A 119.4 . .
C19 C18 C17 119.7(3) . .
C19 C18 H18A 120.2 . .
C17 C18 H18A 120.2 . .
C18 C19 C20 121.4(3) . .
C18 C19 H19A 119.3 . .
C20 C19 H19A 119.3 . .
C19 C20 C15 118.4(2) . .
C19 C20 C22 120.4(2) . .
C15 C20 C22 121.2(2) . .
C16 C21 H21A 109.5 . .
C16 C21 H21B 109.5 . .
H21A C21 H21B 109.5 . .
C16 C21 H21C 109.5 . .
H21A C21 H21C 109.5 . .
H21B C21 H21C 109.5 . .
C20 C22 H22A 109.5 . .
C20 C22 H22B 109.5 . .
H22A C22 H22B 109.5 . .
C20 C22 H22C 109.5 . .
H22A C22 H22C 109.5 . .
H22B C22 H22C 109.5 . .
O2 C23 C28 123.2(2) . .
O2 C23 C24 116.6(2) . .
C28 C23 C24 120.2(2) . .
N2 C24 C25 126.4(2) . .
N2 C24 C23 113.2(2) . .
C25 C24 C23 120.4(2) . .
C26 C25 C24 119.4(2) . .
C26 C25 H25A 120.3 . .
C24 C25 H25A 120.3 . .
C25 C26 C27 119.0(2) . .
C25 C26 C29 120.7(2) . .
C27 C26 C29 120.2(2) . .
C28 C27 C26 124.7(3) . .
C28 C27 H27A 117.7 . .
C26 C27 H27A 117.7 . .
C27 C28 C23 116.3(2) . .
C27 C28 C33 123.6(2) . .
C23 C28 C33 120.1(2) . .
C30' C29 C31' 112.7(5) . .
C30' C29 C26 113.9(5) . .
C32 C29 C26 114.2(3) . .
C31' C29 C26 107.4(4) . .
C32 C29 C30 110.7(5) . .
C26 C29 C30 109.2(4) . .
C32 C29 C31 110.4(4) . .
C26 C29 C31 106.2(3) . .
C30 C29 C31 105.7(4) . .
C30' C29 C32' 102.6(5) . .
C31' C29 C32' 109.2(5) . .
C26 C29 C32' 110.8(3) . .
C29 C30 H30A 109.5 . .
C29 C30 H30B 109.5 . .
H30A C30 H30B 109.5 . .
C29 C30 H30C 109.5 . .
H30A C30 H30C 109.5 . .
H30B C30 H30C 109.5 . .
C29 C31 H31A 109.5 . .
C29 C31 H31B 109.5 . .
H31A C31 H31B 109.5 . .
C29 C31 H31C 109.5 . .
H31A C31 H31C 109.5 . .
H31B C31 H31C 109.5 . .
C29 C32 H32A 109.5 . .
C29 C32 H32B 109.5 . .
H32A C32 H32B 109.5 . .
C29 C32 H32C 109.5 . .
H32A C32 H32C 109.5 . .
H32B C32 H32C 109.5 . .
C29 C30' H30D 109.5 . .
C29 C30' H30E 109.5 . .
H30D C30' H30E 109.5 . .
C29 C30' H30F 109.5 . .
H30D C30' H30F 109.5 . .
H30E C30' H30F 109.5 . .
C29 C31' H31D 109.5 . .
C29 C31' H31E 109.5 . .
H31D C31' H31E 109.5 . .
C29 C31' H31F 109.5 . .
H31D C31' H31F 109.5 . .
H31E C31' H31F 109.5 . .
C29 C32' H32D 109.5 . .
C29 C32' H32E 109.5 . .
H32D C32' H32E 109.5 . .
C29 C32' H32F 109.5 . .
H32D C32' H32F 109.5 . .
H32E C32' H32F 109.5 . .
C36 C33 C28 111.6(2) . .
C36 C33 C35 108.6(2) . .
C28 C33 C35 109.3(2) . .
C36 C33 C34 107.7(2) . .
C28 C33 C34 109.5(2) . .
C35 C33 C34 110.1(2) . .
C33 C34 H34A 109.5 . .
C33 C34 H34B 109.5 . .
H34A C34 H34B 109.5 . .
C33 C34 H34C 109.5 . .
H34A C34 H34C 109.5 . .
H34B C34 H34C 109.5 . .
C33 C35 H35A 109.5 . .
C33 C35 H35B 109.5 . .
H35A C35 H35B 109.5 . .
C33 C35 H35C 109.5 . .
H35A C35 H35C 109.5 . .
H35B C35 H35C 109.5 . .
C33 C36 H36A 109.5 . .
C33 C36 H36B 109.5 . .
H36A C36 H36B 109.5 . .
C33 C36 H36C 109.5 . .
H36A C36 H36C 109.5 . .
H36B C36 H36C 109.5 . .
C42 C37 C38 121.9(2) . .
C42 C37 N2 119.9(2) . .
C38 C37 N2 118.1(2) . .
C39 C38 C37 118.1(3) . .
C39 C38 C43 121.1(3) . .
C37 C38 C43 120.8(3) . .
C40 C39 C38 121.1(3) . .
C40 C39 H39A 119.4 . .
C38 C39 H39A 119.4 . .
C41 C40 C39 119.5(3) . .
C41 C40 H40A 120.3 . .
C39 C40 H40A 120.3 . .
C40 C41 C42 121.6(3) . .
C40 C41 H41A 119.2 . .
C42 C41 H41A 119.2 . .
C37 C42 C41 117.8(2) . .
C37 C42 C44 121.3(2) . .
C41 C42 C44 120.9(2) . .
C38 C43 H43A 109.5 . .
C38 C43 H43B 109.5 . .
H43A C43 H43B 109.5 . .
C38 C43 H43C 109.5 . .
H43A C43 H43C 109.5 . .
H43B C43 H43C 109.5 . .
C42 C44 H44A 109.5 . .
C42 C44 H44B 109.5 . .
H44A C44 H44B 109.5 . .
C42 C44 H44C 109.5 . .
H44A C44 H44C 109.5 . .
H44B C44 H44C 109.5 . .

loop_
_geom_bond_atom_site_label_1
_geom_bond_atom_site_label_2
_geom_bond_distance
_geom_bond_site_symmetry_2
Fe1 O1 1.9546(19) .
Fe1 O2 1.9622(19) .
Fe1 N2 2.010(2) .
Fe1 N1 2.026(2) .
Fe1 Cl1 2.2375(8) .
O1 C1 1.294(3) .
O2 C23 1.292(3) .
N1 C2 1.340(3) .
N1 C15 1.440(3) .
N2 C24 1.336(3) .
N2 C37 1.434(3) .
C1 C6 1.423(4) .
C1 C2 1.456(3) .
C2 C3 1.421(3) .
C3 C4 1.365(4) .
C3 H3A 0.9500 .
C4 C5 1.428(4) .
C4 C7 1.539(3) .
C5 C6 1.371(3) .
C5 H5A 0.9500 .
C6 C11 1.530(4) .
C7 C10 1.525(4) .
C7 C8 1.532(4) .
C7 C9 1.538(4) .
C8 H8A 0.9800 .
C8 H8B 0.9800 .
C8 H8C 0.9800 .
C9 H9A 0.9800 .
C9 H9B 0.9800 .
C9 H9C 0.9800 .
C10 H10A 0.9800 .
C10 H10B 0.9800 .
C10 H10C 0.9800 .
C11 C14 1.528(4) .
C11 C13 1.538(4) .
C11 C12 1.539(4) .
C12 H12A 0.9800 .
C12 H12B 0.9800 .
C12 H12C 0.9800 .
C13 H13A 0.9800 .
C13 H13B 0.9800 .
C13 H13C 0.9800 .
C14 H14A 0.9800 .
C14 H14B 0.9800 .
C14 H14C 0.9800 .
C15 C20 1.393(4) .
C15 C16 1.403(4) .
C16 C17 1.393(4) .
C16 C21 1.500(4) .
C17 C18 1.382(4) .
C17 H17A 0.9500 .
C18 C19 1.372(4) .
C18 H18A 0.9500 .
C19 C20 1.389(4) .
C19 H19A 0.9500 .
C20 C22 1.507(4) .
C21 H21A 0.9800 .
C21 H21B 0.9800 .
C21 H21C 0.9800 .
C22 H22A 0.9800 .
C22 H22B 0.9800 .
C22 H22C 0.9800 .
C23 C28 1.428(4) .
C23 C24 1.444(4) .
C24 C25 1.419(3) .
C25 C26 1.370(4) .
C25 H25A 0.9500 .
C26 C27 1.435(4) .
C26 C29 1.542(4) .
C27 C28 1.372(4) .
C27 H27A 0.9500 .
C28 C33 1.529(4) .
C29 C30' 1.454(10) .
C29 C32 1.476(7) .
C29 C31' 1.484(8) .
C29 C30 1.590(8) .
C29 C31 1.591(7) .
C29 C32' 1.613(8) .
C30 H30A 0.9800 .
C30 H30B 0.9800 .
C30 H30C 0.9800 .
C31 H31A 0.9800 .
C31 H31B 0.9800 .
C31 H31C 0.9800 .
C32 H32A 0.9800 .
C32 H32B 0.9800 .
C32 H32C 0.9800 .
C30' H30D 0.9800 .
C30' H30E 0.9800 .
C30' H30F 0.9800 .
C31' H31D 0.9800 .
C31' H31E 0.9800 .
C31' H31F 0.9800 .
C32' H32D 0.9800 .
C32' H32E 0.9800 .
C32' H32F 0.9800 .
C33 C36 1.528(4) .
C33 C35 1.536(4) .
C33 C34 1.544(4) .
C34 H34A 0.9800 .
C34 H34B 0.9800 .
C34 H34C 0.9800 .
C35 H35A 0.9800 .
C35 H35B 0.9800 .
C35 H35C 0.9800 .
C36 H36A 0.9800 .
C36 H36B 0.9800 .
C36 H36C 0.9800 .
C37 C42 1.389(4) .
C37 C38 1.396(4) .
C38 C39 1.392(4) .
C38 C43 1.501(4) .
C39 C40 1.379(4) .
C39 H39A 0.9500 .
C40 C41 1.375(4) .
C40 H40A 0.9500 .
C41 C42 1.392(4) .
C41 H41A 0.9500 .
C42 C44 1.500(4) .
C43 H43A 0.9800 .
C43 H43B 0.9800 .
C43 H43C 0.9800 .
C44 H44A 0.9800 .
C44 H44B 0.9800 .
C44 H44C 0.9800 .
